data_7031651
loop_
_publ_author_name
'Gallien, Anna K. E.'
'Schaniel, Dominik'
'Woike, Theo'
'Kl\"ufers, Peter'

_publ_section_title
;
 NO-binding in {Ru(NO)2}(8)-type [Ru(NO)2(PR3)2X]BF4 compounds.
;
_journal_issue 35
_journal_name_full 'Dalton transactions (Cambridge, England : 2003)'
_journal_page_first 13278
_journal_page_last 13292
_journal_paper_doi 10.1039/c4dt01506a
_journal_volume 43
_journal_year 2014
_chemical_formula_moiety 'C18 H42 Cl N2 O2 P2 Ru, B F4'
_chemical_formula_sum 'C18 H42 B Cl F4 N2 O2 P2 Ru'
_chemical_formula_weight 603.81
_chemical_name_common '[RuCl(NO)2(PiPr3)2]BF4'
_space_group_IT_number 2
_symmetry_cell_setting triclinic
_symmetry_Int_Tables_number 2
_symmetry_space_group_name_Hall '-P 1'
_symmetry_space_group_name_H-M 'P -1'
_atom_sites_solution_hydrogens geom
_atom_sites_solution_primary direct
_atom_sites_solution_secondary difmap
_audit_block_code '[RuCl(NO)2(PiPr3)2]BF4_rv114_gallien'
_audit_creation_method 'form98_non/compatible with shelxl97-2'
_audit_update_record
;
5-Dec-2013
;
_cell_angle_alpha 114.416(4)
_cell_angle_beta 91.746(5)
_cell_angle_gamma 91.295(5)
_cell_formula_units_Z 2
_cell_length_a 8.0664(6)
_cell_length_b 12.7931(9)
_cell_length_c 14.3849(11)
_cell_measurement_reflns_used 9922
_cell_measurement_temperature 100(2)
_cell_measurement_theta_max 23.3145
_cell_measurement_theta_min 2.7825
_cell_volume 1350.05(18)
_computing_cell_refinement 'SAINT V8.27B (Bruker AXS Inc., 2012)'
_computing_data_collection 'Bruker Instrument Service v3.0.27'
_computing_data_reduction 'SAINT V8.27B (Bruker AXS Inc., 2012)'
_computing_structure_refinement
;
Sheldrick, G. M. (2008).
<i>Acta Cryst.</i> A<b>64</b>, 112--122.
;
_computing_structure_solution 'SHELXS-97 (Sheldrick, 1990)'
_diffrn_ambient_temperature 100(2)
_diffrn_measured_fraction_theta_full 0.972
_diffrn_measured_fraction_theta_max 0.972
_diffrn_measurement_device 'fixed-chi three-circle diffractometer'
_diffrn_measurement_device_type 'Bruker D8Venture'
_diffrn_measurement_method 'mix of phi and omega scans'
_diffrn_radiation_collimation 0.8_mm
_diffrn_radiation_monochromator 'focusing mirrors'
_diffrn_radiation_type 'Mo K\a'
_diffrn_radiation_wavelength 0.71073
_diffrn_reflns_av_R_equivalents 0.0964
_diffrn_reflns_av_sigmaI/netI 0.0592
_diffrn_reflns_limit_h_max 9
_diffrn_reflns_limit_h_min -9
_diffrn_reflns_limit_k_max 15
_diffrn_reflns_limit_k_min -15
_diffrn_reflns_limit_l_max 16
_diffrn_reflns_limit_l_min -16
_diffrn_reflns_number 42763
_diffrn_reflns_theta_full 24.86
_diffrn_reflns_theta_max 24.86
_diffrn_reflns_theta_min 2.86
_diffrn_source_current 50
_diffrn_source_power 2.5
_diffrn_source_type 'Bruker TXS'
_diffrn_source_voltage 50
_exptl_absorpt_coefficient_mu 0.839
_exptl_absorpt_correction_T_max 0.7451
_exptl_absorpt_correction_T_min 0.6304
_exptl_absorpt_correction_type multi-scan
_exptl_absorpt_process_details 'SADABS V2012/1 (Bruker AXS Inc.)'
_exptl_crystal_colour orange
_exptl_crystal_density_diffrn 1.485
_exptl_crystal_density_method 'not measured'
_exptl_crystal_description platelet
_exptl_crystal_F_000 624
_exptl_crystal_size_max 0.15
_exptl_crystal_size_mid 0.09
_exptl_crystal_size_min 0.03
_refine_diff_density_max 2.149
_refine_diff_density_min -1.466
_refine_diff_density_rms 0.162
_refine_ls_extinction_method none
_refine_ls_goodness_of_fit_ref 1.059
_refine_ls_hydrogen_treatment constr
_refine_ls_matrix_type full
_refine_ls_number_parameters 254
_refine_ls_number_reflns 4583
_refine_ls_number_restraints 0
_refine_ls_restrained_S_all 1.059
_refine_ls_R_factor_all 0.1002
_refine_ls_R_factor_gt 0.0724
_refine_ls_shift/su_max 0.000
_refine_ls_shift/su_mean 0.000
_refine_ls_structure_factor_coef Fsqd
_refine_ls_weighting_details 'calc w=1/[\s^2^(Fo^2^)+(0.0925P)^2^+13.0395P] where P=(Fo^2^+2Fc^2^)/3'
_refine_ls_weighting_scheme calc
_refine_ls_wR_factor_gt 0.1837
_refine_ls_wR_factor_ref 0.2042
_reflns_number_gt 3522
_reflns_number_total 4583
_reflns_threshold_expression >2sigma(I)
_cod_data_source_file c4dt01506a2.cif
_cod_data_source_block rv114
_cod_depositor_comments 'Adding full bibliography for 7031650--7031662.cif.'
_cod_original_cell_volume 1350.04(17)
_cod_database_code 7031651

loop_
_symmetry_equiv_pos_as_xyz
'x, y, z'
'-x, -y, -z'

loop_
_atom_site_label
_atom_site_type_symbol
_atom_site_fract_x
_atom_site_fract_y
_atom_site_fract_z
_atom_site_U_iso_or_equiv
_atom_site_adp_type
_atom_site_occupancy
_atom_site_symmetry_multiplicity
_atom_site_calc_flag
_atom_site_refinement_flags
_atom_site_disorder_assembly
_atom_site_disorder_group
Ru1 Ru 0.26561(8) 0.25373(5) 0.25970(5) 0.0260(2) Uani 1 1 d . . .
Cl1 Cl 0.4176(4) 0.3465(2) 0.4188(2) 0.0640(8) Uani 1 1 d . . .
P1 P 0.3008(3) 0.43683(17) 0.24396(17) 0.0306(5) Uani 1 1 d . . .
P2 P 0.2930(3) 0.07951(17) 0.29058(16) 0.0276(5) Uani 1 1 d . . .
O1 O 0.2936(11) 0.1270(6) 0.0447(6) 0.066(2) Uani 1 1 d . . .
O2 O -0.0894(8) 0.2495(6) 0.2580(6) 0.0538(18) Uani 1 1 d . . .
N1 N 0.2855(12) 0.1765(6) 0.1290(6) 0.049(2) Uani 1 1 d . . .
N2 N 0.0449(10) 0.2681(6) 0.2866(6) 0.0420(18) Uani 1 1 d . . .
C1 C 0.1393(14) 0.4596(9) 0.1609(8) 0.055(3) Uani 1 1 d . . .
H1 H 0.0512 0.5040 0.2067 0.066 Uiso 1 1 calc R . .
C2 C 0.2043(17) 0.5338(10) 0.1067(9) 0.070(4) Uani 1 1 d . . .
H2A H 0.2589 0.6045 0.1573 0.106 Uiso 1 1 calc R . .
H2B H 0.1111 0.5532 0.0722 0.106 Uiso 1 1 calc R . .
H2C H 0.2842 0.4906 0.0562 0.106 Uiso 1 1 calc R . .
C3 C 0.0548(14) 0.3521(9) 0.0818(8) 0.058(3) Uani 1 1 d . . .
H3A H 0.0124 0.3043 0.1149 0.087 Uiso 1 1 calc R . .
H3B H 0.1346 0.3091 0.0311 0.087 Uiso 1 1 calc R . .
H3C H -0.0376 0.3729 0.0477 0.087 Uiso 1 1 calc R . .
C4 C 0.2777(12) 0.5603(7) 0.3702(7) 0.041(2) Uani 1 1 d . . .
H4 H 0.3743 0.5596 0.4152 0.050 Uiso 1 1 calc R . .
C5 C 0.1236(14) 0.5484(9) 0.4224(8) 0.058(3) Uani 1 1 d . . .
H5A H 0.1194 0.4730 0.4249 0.087 Uiso 1 1 calc R . .
H5B H 0.0252 0.5557 0.3842 0.087 Uiso 1 1 calc R . .
H5C H 0.1261 0.6088 0.4921 0.087 Uiso 1 1 calc R . .
C6 C 0.2862(14) 0.6750(8) 0.3649(8) 0.053(3) Uani 1 1 d . . .
H6A H 0.3870 0.6816 0.3311 0.080 Uiso 1 1 calc R . .
H6B H 0.2886 0.7362 0.4342 0.080 Uiso 1 1 calc R . .
H6C H 0.1886 0.6822 0.3260 0.080 Uiso 1 1 calc R . .
C7 C 0.5082(12) 0.4585(8) 0.2063(8) 0.047(2) Uani 1 1 d . . .
H7 H 0.5081 0.5308 0.1955 0.056 Uiso 1 1 calc R . .
C8 C 0.6450(12) 0.4728(10) 0.2844(10) 0.065(3) Uani 1 1 d . . .
H8A H 0.6221 0.5374 0.3489 0.098 Uiso 1 1 calc R . .
H8B H 0.7509 0.4879 0.2598 0.098 Uiso 1 1 calc R . .
H8C H 0.6511 0.4023 0.2956 0.098 Uiso 1 1 calc R . .
C9 C 0.5476(17) 0.3595(11) 0.1027(9) 0.077(4) Uani 1 1 d . . .
H9A H 0.4594 0.3515 0.0516 0.115 Uiso 1 1 calc R . .
H9B H 0.5546 0.2876 0.1112 0.115 Uiso 1 1 calc R . .
H9C H 0.6538 0.3772 0.0799 0.115 Uiso 1 1 calc R . .
C10 C 0.1391(12) -0.0363(8) 0.2179(8) 0.047(2) Uani 1 1 d . . .
H10 H 0.0455 -0.0278 0.2642 0.056 Uiso 1 1 calc R . .
C11 C 0.2021(14) -0.1575(8) 0.1894(9) 0.060(3) Uani 1 1 d . . .
H11A H 0.2505 -0.1628 0.2506 0.089 Uiso 1 1 calc R . .
H11B H 0.2868 -0.1732 0.1384 0.089 Uiso 1 1 calc R . .
H11C H 0.1094 -0.2139 0.1611 0.089 Uiso 1 1 calc R . .
C12 C 0.0628(14) -0.0316(8) 0.1215(9) 0.057(3) Uani 1 1 d . . .
H12A H 0.0222 0.0454 0.1378 0.086 Uiso 1 1 calc R . .
H12B H -0.0298 -0.0883 0.0946 0.086 Uiso 1 1 calc R . .
H12C H 0.1470 -0.0488 0.0700 0.086 Uiso 1 1 calc R . .
C13 C 0.2636(12) 0.1097(8) 0.4274(7) 0.041(2) Uani 1 1 d . . .
H13 H 0.3566 0.1632 0.4690 0.049 Uiso 1 1 calc R . .
C14 C 0.1027(14) 0.1684(10) 0.4641(8) 0.058(3) Uani 1 1 d . . .
H14A H 0.0990 0.2380 0.4515 0.086 Uiso 1 1 calc R . .
H14B H 0.0958 0.1892 0.5375 0.086 Uiso 1 1 calc R . .
H14C H 0.0089 0.1162 0.4271 0.086 Uiso 1 1 calc R . .
C15 C 0.2704(13) 0.0002(8) 0.4466(8) 0.049(2) Uani 1 1 d . . .
H15A H 0.3750 -0.0374 0.4227 0.074 Uiso 1 1 calc R . .
H15B H 0.1770 -0.0523 0.4095 0.074 Uiso 1 1 calc R . .
H15C H 0.2637 0.0205 0.5200 0.074 Uiso 1 1 calc R . .
C16 C 0.5003(11) 0.0234(8) 0.2647(7) 0.039(2) Uani 1 1 d . . .
H16 H 0.4959 -0.0531 0.2680 0.047 Uiso 1 1 calc R . .
C17 C 0.6369(12) 0.0949(9) 0.3405(8) 0.052(3) Uani 1 1 d . . .
H17A H 0.6083 0.1060 0.4096 0.078 Uiso 1 1 calc R . .
H17B H 0.6492 0.1698 0.3375 0.078 Uiso 1 1 calc R . .
H17C H 0.7416 0.0552 0.3235 0.078 Uiso 1 1 calc R . .
C18 C 0.5420(7) 0.0014(6) 0.1553(5) 0.074(4) Uani 1 1 d . . .
H18A H 0.4529 -0.0462 0.1078 0.112 Uiso 1 1 calc R . .
H18B H 0.6466 -0.0385 0.1385 0.112 Uiso 1 1 calc R . .
H18C H 0.5533 0.0749 0.1494 0.112 Uiso 1 1 calc R . .
B1 B 0.7447(7) 0.7462(6) 0.2230(5) 0.056(3) Uani 1 1 d R . .
F1 F 0.8530(7) 0.6764(6) 0.2307(5) 0.113(8) Uiso 0.51(3) 1 d PR A 1
F2 F 0.6256(7) 0.7774(6) 0.2867(5) 0.095(7) Uiso 0.51(3) 1 d PR A 1
F3 F 0.7771(7) 0.8004(6) 0.1537(5) 0.142(10) Uiso 0.51(3) 1 d PR A 1
F1B F 0.8264(7) 0.6483(6) 0.2058(5) 0.100(7) Uiso 0.49(3) 1 d PR A 2
F2B F 0.5948(7) 0.7371(6) 0.2484(5) 0.121(8) Uiso 0.49(3) 1 d PR A 2
F3B F 0.7445(7) 0.7655(6) 0.1425(5) 0.145(10) Uiso 0.49(3) 1 d PR A 2
F4 F 0.8375(7) 0.8435(6) 0.2877(5) 0.171(5) Uani 1 1 d R A .

loop_
_atom_site_aniso_label
_atom_site_aniso_U_11
_atom_site_aniso_U_22
_atom_site_aniso_U_33
_atom_site_aniso_U_23
_atom_site_aniso_U_13
_atom_site_aniso_U_12
Ru1 0.0309(4) 0.0196(4) 0.0242(4) 0.0057(3) -0.0009(2) 0.0027(2)
Cl1 0.109(2) 0.0345(13) 0.0456(14) 0.0165(11) -0.0334(15) -0.0130(13)
P1 0.0334(12) 0.0231(11) 0.0378(12) 0.0154(9) -0.0028(9) 0.0001(9)
P2 0.0300(11) 0.0193(10) 0.0326(11) 0.0097(9) 0.0009(9) 0.0040(8)
O1 0.101(6) 0.051(4) 0.046(5) 0.018(4) 0.021(4) 0.024(4)
O2 0.030(4) 0.054(4) 0.089(5) 0.040(4) 0.003(4) 0.005(3)
N1 0.092(7) 0.025(4) 0.028(4) 0.010(3) -0.020(4) -0.009(4)
N2 0.045(5) 0.031(4) 0.056(5) 0.023(4) 0.001(4) 0.003(3)
C1 0.065(7) 0.050(6) 0.060(7) 0.035(5) -0.018(5) -0.005(5)
C2 0.098(9) 0.055(7) 0.074(8) 0.046(6) -0.039(7) -0.014(6)
C3 0.064(7) 0.063(7) 0.045(6) 0.021(5) -0.014(5) 0.000(5)
C4 0.046(5) 0.030(5) 0.041(5) 0.007(4) -0.003(4) 0.003(4)
C5 0.065(7) 0.040(6) 0.057(6) 0.006(5) 0.021(5) 0.007(5)
C6 0.064(7) 0.032(5) 0.063(7) 0.019(5) 0.011(5) 0.008(5)
C7 0.039(5) 0.044(6) 0.061(6) 0.025(5) 0.012(5) 0.001(4)
C8 0.030(6) 0.070(8) 0.086(9) 0.023(7) -0.001(5) 0.002(5)
C9 0.082(9) 0.078(9) 0.071(8) 0.029(7) 0.046(7) 0.014(7)
C10 0.042(5) 0.036(5) 0.057(6) 0.014(5) -0.006(4) -0.003(4)
C11 0.068(7) 0.029(5) 0.077(8) 0.019(5) -0.020(6) -0.002(5)
C12 0.057(7) 0.036(6) 0.072(7) 0.018(5) -0.024(5) -0.006(5)
C13 0.046(5) 0.038(5) 0.042(5) 0.019(4) 0.008(4) 0.009(4)
C14 0.061(7) 0.073(8) 0.054(6) 0.039(6) 0.023(5) 0.030(6)
C15 0.055(6) 0.050(6) 0.062(6) 0.041(5) 0.012(5) 0.011(5)
C16 0.034(5) 0.040(5) 0.047(5) 0.021(4) 0.006(4) 0.011(4)
C17 0.037(5) 0.064(7) 0.063(7) 0.034(6) 0.002(5) 0.003(5)
C18 0.063(8) 0.107(10) 0.054(7) 0.031(7) 0.026(6) 0.043(7)
B1 0.043(7) 0.055(8) 0.091(10) 0.047(7) 0.031(7) 0.019(6)
F4 0.164(11) 0.131(10) 0.186(12) 0.035(9) 0.024(9) -0.043(8)

loop_
_atom_type_symbol
_atom_type_description
_atom_type_scat_dispersion_real
_atom_type_scat_dispersion_imag
_atom_type_scat_source
C C 0.0033 0.0016 'International Tables Vol C Tables 4.2.6.8 and 6.1.1.4'
H H 0.0000 0.0000 'International Tables Vol C Tables 4.2.6.8 and 6.1.1.4'
B B 0.0013 0.0007 'International Tables Vol C Tables 4.2.6.8 and 6.1.1.4'
Cl Cl 0.1484 0.1585 'International Tables Vol C Tables 4.2.6.8 and 6.1.1.4'
F F 0.0171 0.0103 'International Tables Vol C Tables 4.2.6.8 and 6.1.1.4'
N N 0.0061 0.0033 'International Tables Vol C Tables 4.2.6.8 and 6.1.1.4'
O O 0.0106 0.0060 'International Tables Vol C Tables 4.2.6.8 and 6.1.1.4'
P P 0.1023 0.0942 'International Tables Vol C Tables 4.2.6.8 and 6.1.1.4'
Ru Ru -1.2594 0.8363 'International Tables Vol C Tables 4.2.6.8 and 6.1.1.4'

loop_
_geom_angle_atom_site_label_1
_geom_angle_atom_site_label_2
_geom_angle_atom_site_label_3
_geom_angle
N1 Ru1 N2 109.0(4)
N1 Ru1 Cl1 143.7(3)
N2 Ru1 Cl1 107.2(3)
N1 Ru1 P1 91.4(2)
N2 Ru1 P1 95.6(2)
Cl1 Ru1 P1 85.88(8)
N1 Ru1 P2 91.7(2)
N2 Ru1 P2 94.8(2)
Cl1 Ru1 P2 84.53(8)
P1 Ru1 P2 167.53(7)
C7 P1 C1 111.1(5)
C7 P1 C4 104.7(4)
C1 P1 C4 103.3(5)
C7 P1 Ru1 112.6(3)
C1 P1 Ru1 113.8(3)
C4 P1 Ru1 110.5(3)
C16 P2 C10 108.9(4)
C16 P2 C13 105.1(4)
C10 P2 C13 105.1(5)
C16 P2 Ru1 111.7(3)
C10 P2 Ru1 114.0(3)
C13 P2 Ru1 111.5(3)
O1 N1 Ru1 178.0(9)
O2 N2 Ru1 149.2(8)
C3 C1 C2 108.4(9)
C3 C1 P1 115.5(7)
C2 C1 P1 112.6(8)
C3 C1 H1 106.6
C2 C1 H1 106.6
P1 C1 H1 106.6
C1 C2 H2A 109.5
C1 C2 H2B 109.5
H2A C2 H2B 109.5
C1 C2 H2C 109.5
H2A C2 H2C 109.5
H2B C2 H2C 109.5
C1 C3 H3A 109.5
C1 C3 H3B 109.5
H3A C3 H3B 109.5
C1 C3 H3C 109.5
H3A C3 H3C 109.5
H3B C3 H3C 109.5
C6 C4 C5 110.4(8)
C6 C4 P1 113.4(7)
C5 C4 P1 112.9(6)
C6 C4 H4 106.5
C5 C4 H4 106.5
P1 C4 H4 106.5
C4 C5 H5A 109.5
C4 C5 H5B 109.5
H5A C5 H5B 109.5
C4 C5 H5C 109.5
H5A C5 H5C 109.5
H5B C5 H5C 109.5
C4 C6 H6A 109.5
C4 C6 H6B 109.5
H6A C6 H6B 109.5
C4 C6 H6C 109.5
H6A C6 H6C 109.5
H6B C6 H6C 109.5
C8 C7 C9 109.7(9)
C8 C7 P1 114.7(7)
C9 C7 P1 110.7(7)
C8 C7 H7 107.1
C9 C7 H7 107.1
P1 C7 H7 107.1
C7 C8 H8A 109.5
C7 C8 H8B 109.5
H8A C8 H8B 109.5
C7 C8 H8C 109.5
H8A C8 H8C 109.5
H8B C8 H8C 109.5
C7 C9 H9A 109.5
C7 C9 H9B 109.5
H9A C9 H9B 109.5
C7 C9 H9C 109.5
H9A C9 H9C 109.5
H9B C9 H9C 109.5
C12 C10 C11 108.1(8)
C12 C10 P2 115.6(7)
C11 C10 P2 114.0(7)
C12 C10 H10 106.2
C11 C10 H10 106.2
P2 C10 H10 106.2
C10 C11 H11A 109.5
C10 C11 H11B 109.5
H11A C11 H11B 109.5
C10 C11 H11C 109.5
H11A C11 H11C 109.5
H11B C11 H11C 109.5
C10 C12 H12A 109.5
C10 C12 H12B 109.5
H12A C12 H12B 109.5
C10 C12 H12C 109.5
H12A C12 H12C 109.5
H12B C12 H12C 109.5
C14 C13 C15 109.9(8)
C14 C13 P2 111.6(7)
C15 C13 P2 112.0(6)
C14 C13 H13 107.7
C15 C13 H13 107.7
P2 C13 H13 107.7
C13 C14 H14A 109.5
C13 C14 H14B 109.5
H14A C14 H14B 109.5
C13 C14 H14C 109.5
H14A C14 H14C 109.5
H14B C14 H14C 109.5
C13 C15 H15A 109.5
C13 C15 H15B 109.5
H15A C15 H15B 109.5
C13 C15 H15C 109.5
H15A C15 H15C 109.5
H15B C15 H15C 109.5
C17 C16 C18 111.2(7)
C17 C16 P2 115.4(7)
C18 C16 P2 109.7(5)
C17 C16 H16 106.7
C18 C16 H16 106.7
P2 C16 H16 106.7
C16 C17 H17A 109.5
C16 C17 H17B 109.5
H17A C17 H17B 109.5
C16 C17 H17C 109.5
H17A C17 H17C 109.5
H17B C17 H17C 109.5
C16 C18 H18A 109.5
C16 C18 H18B 109.5
H18A C18 H18B 109.5
C16 C18 H18C 109.5
H18A C18 H18C 109.5
H18B C18 H18C 109.5
F3B B1 F2B 110.5
F3B B1 F1 117.3
F2B B1 F1 118.6
F3B B1 F2 122.4
F2B B1 F2 27.6
F1 B1 F2 119.2
F3B B1 F1B 109.4
F2B B1 F1B 110.5
F1 B1 F1B 18.6
F2 B1 F1B 120.7
F3B B1 F4 98.0
F2B B1 F4 116.2
F1 B1 F4 93.4
F2 B1 F4 89.0
F1B B1 F4 111.6
F3B B1 F3 18.6
F2B B1 F3 119.8
F1 B1 F3 117.9
F2 B1 F3 122.2
F1B B1 F3 116.2
F4 B1 F3 79.4

loop_
_geom_bond_atom_site_label_1
_geom_bond_atom_site_label_2
_geom_bond_distance
Ru1 N1 1.740(8)
Ru1 N2 1.831(8)
Ru1 Cl1 2.380(2)
Ru1 P1 2.456(2)
Ru1 P2 2.459(2)
P1 C7 1.824(9)
P1 C1 1.849(10)
P1 C4 1.868(9)
P2 C16 1.823(9)
P2 C10 1.840(9)
P2 C13 1.867(9)
O1 N1 1.117(10)
O2 N2 1.131(9)
C1 C3 1.506(14)
C1 C2 1.549(15)
C1 H1 1.0000
C2 H2A 0.9800
C2 H2B 0.9800
C2 H2C 0.9800
C3 H3A 0.9800
C3 H3B 0.9800
C3 H3C 0.9800
C4 C6 1.501(13)
C4 C5 1.508(14)
C4 H4 1.0000
C5 H5A 0.9800
C5 H5B 0.9800
C5 H5C 0.9800
C6 H6A 0.9800
C6 H6B 0.9800
C6 H6C 0.9800
C7 C8 1.503(15)
C7 C9 1.553(14)
C7 H7 1.0000
C8 H8A 0.9800
C8 H8B 0.9800
C8 H8C 0.9800
C9 H9A 0.9800
C9 H9B 0.9800
C9 H9C 0.9800
C10 C12 1.524(14)
C10 C11 1.534(13)
C10 H10 1.0000
C11 H11A 0.9800
C11 H11B 0.9800
C11 H11C 0.9800
C12 H12A 0.9800
C12 H12B 0.9800
C12 H12C 0.9800
C13 C14 1.512(13)
C13 C15 1.537(12)
C13 H13 1.0000
C14 H14A 0.9800
C14 H14B 0.9800
C14 H14C 0.9800
C15 H15A 0.9800
C15 H15B 0.9800
C15 H15C 0.9800
C16 C17 1.516(13)
C16 C18 1.530(10)
C16 H16 1.0000
C17 H17A 0.9800
C17 H17B 0.9800
C17 H17C 0.9800
C18 H18A 0.9800
C18 H18B 0.9800
C18 H18C 0.9800
B1 F3B 1.2805
B1 F2B 1.2901
B1 F1 1.2972
B1 F2 1.3000
B1 F1B 1.3617
B1 F4 1.3905
B1 F3 1.4573

loop_
_geom_torsion_atom_site_label_1
_geom_torsion_atom_site_label_2
_geom_torsion_atom_site_label_3
_geom_torsion_atom_site_label_4
_geom_torsion
N1 Ru1 P1 C7 -66.4(5)
N2 Ru1 P1 C7 -175.7(4)
Cl1 Ru1 P1 C7 77.4(4)
P2 Ru1 P1 C7 37.5(5)
N1 Ru1 P1 C1 61.2(5)
N2 Ru1 P1 C1 -48.1(5)
Cl1 Ru1 P1 C1 -155.0(4)
P2 Ru1 P1 C1 165.1(5)
N1 Ru1 P1 C4 176.8(4)
N2 Ru1 P1 C4 67.5(4)
Cl1 Ru1 P1 C4 -39.4(3)
P2 Ru1 P1 C4 -79.3(5)
N1 Ru1 P2 C16 67.2(4)
N2 Ru1 P2 C16 176.5(4)
Cl1 Ru1 P2 C16 -76.6(3)
P1 Ru1 P2 C16 -36.7(5)
N1 Ru1 P2 C10 -56.8(5)
N2 Ru1 P2 C10 52.5(5)
Cl1 Ru1 P2 C10 159.4(4)
P1 Ru1 P2 C10 -160.7(5)
N1 Ru1 P2 C13 -175.5(4)
N2 Ru1 P2 C13 -66.3(4)
Cl1 Ru1 P2 C13 40.6(3)
P1 Ru1 P2 C13 80.6(5)
N2 Ru1 N1 O1 7(21)
Cl1 Ru1 N1 O1 -174(100)
P1 Ru1 N1 O1 -89(21)
P2 Ru1 N1 O1 103(21)
N1 Ru1 N2 O2 0.9(13)
Cl1 Ru1 N2 O2 -178.3(12)
P1 Ru1 N2 O2 94.3(13)
P2 Ru1 N2 O2 -92.5(13)
C7 P1 C1 C3 103.8(9)
C4 P1 C1 C3 -144.4(9)
Ru1 P1 C1 C3 -24.5(10)
C7 P1 C1 C2 -21.5(10)
C4 P1 C1 C2 90.3(9)
Ru1 P1 C1 C2 -149.9(7)
C7 P1 C4 C6 62.4(8)
C1 P1 C4 C6 -54.0(8)
Ru1 P1 C4 C6 -176.1(6)
C7 P1 C4 C5 -171.1(7)
C1 P1 C4 C5 72.6(8)
Ru1 P1 C4 C5 -49.5(8)
C1 P1 C7 C8 164.6(8)
C4 P1 C7 C8 53.7(9)
Ru1 P1 C7 C8 -66.4(8)
C1 P1 C7 C9 -70.6(9)
C4 P1 C7 C9 178.6(8)
Ru1 P1 C7 C9 58.4(8)
C16 P2 C10 C12 -102.6(8)
C13 P2 C10 C12 145.2(8)
Ru1 P2 C10 C12 22.9(9)
C16 P2 C10 C11 23.5(9)
C13 P2 C10 C11 -88.7(9)
Ru1 P2 C10 C11 149.0(7)
C16 P2 C13 C14 174.2(7)
C10 P2 C13 C14 -70.9(8)
Ru1 P2 C13 C14 53.0(8)
C16 P2 C13 C15 -62.1(8)
C10 P2 C13 C15 52.8(8)
Ru1 P2 C13 C15 176.7(6)
C10 P2 C16 C17 -162.6(7)
C13 P2 C16 C17 -50.4(8)
Ru1 P2 C16 C17 70.6(7)
C10 P2 C16 C18 70.8(7)
C13 P2 C16 C18 -177.0(6)
Ru1 P2 C16 C18 -56.0(6)
